data_4003411
loop_
_publ_author_name
'Etherington, Marc K.'
'Kukhta, Nadzeya A.'
'Higginbotham, Heather F.'
'Danos, Andrew'
'Bismillah, Aisha N.'
'Graves, David R.'
'McGonigal, Paul R.'
'Haase, Nils'
'Morherr, Antonia'
'Batsanov, Andrei S.'
'Pflumm, Christof'
'Bhalla, Vandana'
'Bryce, Martin R.'
'Monkman, Andrew P.'

_publ_section_title
;
 Persistent Dimer Emission in Thermally Activated Delayed Fluorescence
 Materials.
;
_journal_issue 17
_journal_name_full 'The journal of physical chemistry. C, Nanomaterials and interfaces'
_journal_page_first 11109
_journal_page_last 11117
_journal_paper_doi 10.1021/acs.jpcc.9b01458
_journal_volume 123
_journal_year 2019
_chemical_absolute_configuration ad
_chemical_formula_moiety 'C56 H32 N6, 3(C H Cl3)'
_chemical_formula_sum 'C59 H35 Cl9 N6'
_chemical_formula_weight 1146.98
_chemical_name_systematic "'1,2,3,5-tetrakis(carbazol-9-yl)-4,6-dicyanobenzene, chloroform solvate"
_space_group_crystal_system orthorhombic
_space_group_IT_number 19
_space_group_name_Hall 'P 2ac 2ab'
_space_group_name_H-M_alt 'P 21 21 21'
_atom_sites_solution_hydrogens geom
_atom_sites_solution_primary direct
_atom_sites_solution_secondary difmap
_audit_creation_date 2018-04-23
_audit_creation_method
;
Olex2 1.2-beta
(compiled 2018.04.18 svn.r3501 for OlexSys, GUI svn.r5488)
;
_cell_angle_alpha 90
_cell_angle_beta 90
_cell_angle_gamma 90
_cell_formula_units_Z 4
_cell_length_a 13.6522(10)
_cell_length_b 16.8556(12)
_cell_length_c 22.942(2)
_cell_measurement_reflns_used 9797
_cell_measurement_temperature 120
_cell_measurement_theta_max 25.28
_cell_measurement_theta_min 2.32
_cell_volume 5279.3(7)
_computing_cell_refinement 'SAINT v8.38A (Bruker, 2017)'
_computing_data_collection 'APEX3 v.2016.1-0 (Bruker, 2016)'
_computing_data_reduction 'SAINT v8.38A (Bruker, 2017)'
_computing_molecular_graphics 'Olex2 (Dolomanov et al., 2009)'
_computing_publication_material 'Olex2 (Dolomanov et al., 2009)'
_computing_structure_refinement 'ShelXL 2018/3 (Sheldrick, 2015)'
_computing_structure_solution 'ShelXS 2013/1 (Sheldrick, 2008)'
_diffrn_ambient_temperature 120
_diffrn_detector_area_resol_mean 10.4
_diffrn_detector_type 'Bruker PHOTON 100 CMOS'
_diffrn_measured_fraction_theta_full 0.999
_diffrn_measured_fraction_theta_max 0.999
_diffrn_measurement_device '3-circle area detector diffractometer'
_diffrn_measurement_device_type 'Bruker D8 Venture'
_diffrn_measurement_method '\f and \w scans'
_diffrn_radiation_monochromator 'focusing mirrors'
_diffrn_radiation_probe x-ray
_diffrn_radiation_type MoK\a
_diffrn_radiation_wavelength 0.71073
_diffrn_reflns_av_R_equivalents 0.0509
_diffrn_reflns_av_unetI/netI 0.0314
_diffrn_reflns_Laue_measured_fraction_full 0.999
_diffrn_reflns_Laue_measured_fraction_max 0.999
_diffrn_reflns_limit_h_max 17
_diffrn_reflns_limit_h_min -17
_diffrn_reflns_limit_k_max 21
_diffrn_reflns_limit_k_min -21
_diffrn_reflns_limit_l_max 28
_diffrn_reflns_limit_l_min -28
_diffrn_reflns_number 94722
_diffrn_reflns_point_group_measured_fraction_full 1.000
_diffrn_reflns_point_group_measured_fraction_max 1.000
_diffrn_reflns_theta_full 25.242
_diffrn_reflns_theta_max 26.499
_diffrn_reflns_theta_min 2.115
_diffrn_source 'microfocus sealed X-ray tube'
_diffrn_source_type 'Incoatec I\mS microsource'
_diffrn_standards_number 0
_exptl_absorpt_coefficient_mu 0.524
_exptl_absorpt_correction_T_max 0.9436
_exptl_absorpt_correction_T_min 0.8648
_exptl_absorpt_correction_type integration
_exptl_absorpt_process_details
; SADABS-2016/2 (Krause et al., 2015) was used for absorption correction. 
 wR2(int) was 0.0887 before and 0.0535 after correction. The Ratio of minimum 
 to maximum transmission is 0.9165. The \l/2 correction factor is Not present.
;
_exptl_crystal_colour brown
_exptl_crystal_colour_primary brown
_exptl_crystal_density_diffrn 1.443
_exptl_crystal_description irregular
_exptl_crystal_F_000 2336
_exptl_crystal_recrystallization_method 'from chloroform'
_exptl_crystal_size_max 0.37
_exptl_crystal_size_mid 0.272
_exptl_crystal_size_min 0.21
_refine_diff_density_max 0.643
_refine_diff_density_min -0.648
_refine_diff_density_rms 0.067
_refine_ls_abs_structure_details
;
 Flack x determined using 4001 quotients [(I+)-(I-)]/[(I+)+(I-)]
 (Parsons, Flack and Wagner, Acta Cryst. B69 (2013) 249-259). 
 x = -0.020(63) by classical fit to all intensities. 
 Hooft parameter y = -0.006(12).
;
_refine_ls_abs_structure_Flack -0.026(13)
_refine_ls_extinction_coef 0.0005(3)
_refine_ls_extinction_expression Fc^*^=kFc[1+0.001xFc^2^\l^3^/sin(2\q)]^-1/4^
_refine_ls_extinction_method 'SHELXL-2018/3 (Sheldrick 2018)'
_refine_ls_goodness_of_fit_ref 1.032
_refine_ls_hydrogen_treatment constr
_refine_ls_matrix_type full
_refine_ls_number_parameters 679
_refine_ls_number_reflns 10943
_refine_ls_number_restraints 10
_refine_ls_restrained_S_all 1.037
_refine_ls_R_factor_all 0.0555
_refine_ls_R_factor_gt 0.0464
_refine_ls_shift/su_max 0.000
_refine_ls_shift/su_mean 0.000
_refine_ls_structure_factor_coef Fsqd
_refine_ls_weighting_details 'w=1/[\s^2^(Fo^2^)+(0.0653P)^2^+5.3290P] where P=(Fo^2^+2Fc^2^)/3'
_refine_ls_weighting_scheme calc
_refine_ls_wR_factor_gt 0.1180
_refine_ls_wR_factor_ref 0.1241
_reflns_Friedel_coverage 0.815
_reflns_Friedel_fraction_full 1.000
_reflns_Friedel_fraction_max 1.000
_reflns_number_gt 9710
_reflns_number_total 10943
_reflns_threshold_expression 'I > 2\s(I)'
_cod_data_source_file 4CzIPN-CHCl3.cif
_cod_data_source_block 4CzIPN-CHCl3-18s073
_cod_depositor_comments
;
The following automatic conversions were performed:

data item '_diffrn_radiation_probe' value 'X-ray' was changed to
'x-ray' in accordance with the
/home/saulius/struct/COD-crude-data/automatic-downloads/DataCite-retrospective/ACS/depositions/lib/dictionaries/cif_core.dic
dictionary named 'cif_core.dic' version 2.4.2 last updated on
2011-04-26.

Automatic conversion script
Id: cif_fix_values 6909 2019-04-08 15:41:33Z antanas 
;
_cod_original_cell_volume 5279.4(7)
_cod_database_code 4003411
_shelx_shelxl_version_number 2018/3
_shelx_space_group_comment
;
The symmetry employed for this shelxl refinement is uniquely defined
by the following loop, which should always be used as a source of
symmetry information in preference to the above space-group names.
They are only intended as comments.
;
_shelx_estimated_absorpt_t_max 0.898
_shelx_estimated_absorpt_t_min 0.830
_olex2_refinement_description
;
1. Fixed Uiso
 At 1.2 times of:
  All C(H) groups, All C(H,H) groups
2. Restrained distances
 Cl7B-C3S \\sim Cl7A-C3S \\sim Cl9B-C3S \\sim Cl8-C3S
 with sigma of 0.02
 Cl9A-C3S \\sim Cl9B-C3S \\sim Cl7A-C3S \\sim Cl7B-C3S \\sim Cl8-C3S
 with sigma of 0.02
3. Uiso/Uaniso restraints and constraints
Uanis(Cl6B) = Uanis(Cl6A)
Uanis(Cl9A) = Uanis(Cl9B)
4. Others
 Sof(Cl6B)=1-FVAR(1)
 Sof(Cl6A)=FVAR(1)
 Fixed Sof: Cl7A(0.91) Cl9A(0.91) Cl7B(0.09) Cl9B(0.09) H3S(0.91) H3SA(0.09)
5.a Ternary CH refined with riding coordinates:
 C3S(H3S), C3S(H3SA), C2S(H2S), C1S(H1S)
5.b Aromatic/amide H refined with riding coordinates:
 C10(H10), C11(H11), C12(H12), C13(H13), C16(H16), C17(H17), C18(H18),
 C19(H19), C22(H22), C23(H23), C24(H24), C25(H25), C28(H28), C29(H29), C30(H30),
  C31(H31), C34(H34), C35(H35), C36(H36), C37(H37), C40(H40), C41(H41),
 C42(H42), C43(H43), C46(H46), C47(H47), C48(H48), C49(H49), C52(H52), C53(H53),
  C54(H54), C55(H55)
;
_olex2_diffrn_ambient_temperature_device 'Oxford Cryosystems'
_olex2_submission_special_instructions 'No special instructions were received'

loop_
_space_group_symop_operation_xyz
'x, y, z'
'-x+1/2, -y, z+1/2'
'x+1/2, -y+1/2, -z'
'-x, y+1/2, -z+1/2'

loop_
_atom_site_label
_atom_site_type_symbol
_atom_site_fract_x
_atom_site_fract_y
_atom_site_fract_z
_atom_site_U_iso_or_equiv
_atom_site_adp_type
_atom_site_occupancy
_atom_site_site_symmetry_order
_atom_site_calc_flag
_atom_site_refinement_flags_posn
_atom_site_refinement_flags_occupancy
_atom_site_disorder_assembly
_atom_site_disorder_group
N1 N 0.2920(2) 0.61819(18) 0.34696(13) 0.0141(6) Uani 1 1 d . . . .
N2 N 0.1883(3) 0.8021(2) 0.28983(16) 0.0261(8) Uani 1 1 d . . . .
N3 N 0.1474(2) 0.70266(18) 0.16329(13) 0.0133(6) Uani 1 1 d . . . .
N4 N 0.1953(2) 0.55171(19) 0.11251(13) 0.0144(6) Uani 1 1 d . . . .
N5 N 0.2902(2) 0.43742(18) 0.18323(13) 0.0121(6) Uani 1 1 d . . . .
N6 N 0.3459(2) 0.4103(2) 0.32669(14) 0.0196(7) Uani 1 1 d . . . .
C1 C 0.2628(3) 0.6014(2) 0.28979(16) 0.0121(7) Uani 1 1 d . . . .
C2 C 0.2159(3) 0.6580(2) 0.25481(15) 0.0129(7) Uani 1 1 d . . . .
C3 C 0.1918(3) 0.6418(2) 0.19622(15) 0.0120(7) Uani 1 1 d . . . .
C4 C 0.2169(3) 0.5685(2) 0.17099(15) 0.0124(7) Uani 1 1 d . . . .
C5 C 0.2636(2) 0.5119(2) 0.20576(15) 0.0108(7) Uani 1 1 d . . . .
C6 C 0.2840(3) 0.5275(2) 0.26457(15) 0.0111(7) Uani 1 1 d . . . .
C7 C 0.2012(3) 0.7379(2) 0.27530(16) 0.0154(8) Uani 1 1 d . . . .
C8 C 0.3197(3) 0.4632(2) 0.30011(15) 0.0122(7) Uani 1 1 d . . . .
C9 C 0.2319(3) 0.6468(2) 0.39233(16) 0.0151(7) Uani 1 1 d . . . .
C10 C 0.1321(3) 0.6615(2) 0.39338(17) 0.0185(8) Uani 1 1 d . . . .
H10 H 0.093119 0.656241 0.359297 0.022 Uiso 1 1 calc R . . .
C11 C 0.0914(3) 0.6842(3) 0.44616(18) 0.0246(9) Uani 1 1 d . . . .
H11 H 0.023096 0.694536 0.448195 0.030 Uiso 1 1 calc R . . .
C12 C 0.1481(4) 0.6923(3) 0.49631(18) 0.0282(10) Uani 1 1 d . . . .
H12 H 0.117989 0.708572 0.531672 0.034 Uiso 1 1 calc R . . .
C13 C 0.2470(3) 0.6771(3) 0.49536(18) 0.0241(9) Uani 1 1 d . . . .
H13 H 0.285218 0.681911 0.529795 0.029 Uiso 1 1 calc R . . .
C14 C 0.2902(3) 0.6544(2) 0.44294(16) 0.0166(8) Uani 1 1 d . . . .
C15 C 0.3887(3) 0.6307(2) 0.42798(16) 0.0168(8) Uani 1 1 d . . . .
C16 C 0.4764(3) 0.6279(2) 0.45916(18) 0.0221(9) Uani 1 1 d . . . .
H16 H 0.478187 0.644564 0.498701 0.027 Uiso 1 1 calc R . . .
C17 C 0.5597(3) 0.6011(2) 0.43265(19) 0.0242(9) Uani 1 1 d . . . .
H17 H 0.619303 0.598641 0.453946 0.029 Uiso 1 1 calc R . . .
C18 C 0.5575(3) 0.5770(2) 0.37392(19) 0.0207(8) Uani 1 1 d . . . .
H18 H 0.615890 0.558018 0.356247 0.025 Uiso 1 1 calc R . . .
C19 C 0.4725(3) 0.5804(2) 0.34133(18) 0.0176(8) Uani 1 1 d . . . .
H19 H 0.471544 0.564825 0.301544 0.021 Uiso 1 1 calc R . . .
C20 C 0.3883(3) 0.6076(2) 0.36917(16) 0.0140(7) Uani 1 1 d . . . .
C21 C 0.0508(3) 0.7291(2) 0.17052(16) 0.0149(7) Uani 1 1 d . . . .
C22 C -0.0138(3) 0.7163(2) 0.21619(17) 0.0194(8) Uani 1 1 d . . . .
H22 H 0.005700 0.688122 0.250112 0.023 Uiso 1 1 calc R . . .
C23 C -0.1083(3) 0.7463(3) 0.21049(19) 0.0240(9) Uani 1 1 d . . . .
H23 H -0.153811 0.738815 0.241346 0.029 Uiso 1 1 calc R . . .
C24 C -0.1379(3) 0.7871(3) 0.1608(2) 0.0281(10) Uani 1 1 d . . . .
H24 H -0.203219 0.806040 0.157872 0.034 Uiso 1 1 calc R . . .
C25 C -0.0723(3) 0.8002(3) 0.11530(19) 0.0257(9) Uani 1 1 d . . . .
H25 H -0.092255 0.828154 0.081382 0.031 Uiso 1 1 calc R . . .
C26 C 0.0230(3) 0.7717(2) 0.12032(17) 0.0167(8) Uani 1 1 d . . . .
C27 C 0.1065(3) 0.7719(2) 0.08151(17) 0.0187(8) Uani 1 1 d . . . .
C28 C 0.1244(3) 0.8066(3) 0.02764(18) 0.0248(9) Uani 1 1 d . . . .
H28 H 0.074558 0.835833 0.008342 0.030 Uiso 1 1 calc R . . .
C29 C 0.2166(4) 0.7979(3) 0.00233(19) 0.0282(10) Uani 1 1 d . . . .
H29 H 0.229566 0.820910 -0.034672 0.034 Uiso 1 1 calc R . . .
C30 C 0.2895(3) 0.7558(3) 0.03096(18) 0.0238(9) Uani 1 1 d . . . .
H30 H 0.351873 0.750527 0.013068 0.029 Uiso 1 1 calc R . . .
C31 C 0.2738(3) 0.7215(2) 0.08452(17) 0.0189(8) Uani 1 1 d . . . .
H31 H 0.324424 0.693588 0.104216 0.023 Uiso 1 1 calc R . . .
C32 C 0.1813(3) 0.7292(2) 0.10859(16) 0.0151(7) Uani 1 1 d . . . .
C33 C 0.1024(3) 0.5612(2) 0.08648(17) 0.0166(8) Uani 1 1 d . . . .
C34 C 0.0117(3) 0.5689(2) 0.1130(2) 0.0219(9) Uani 1 1 d . . . .
H34 H 0.004969 0.568113 0.154171 0.026 Uiso 1 1 calc R . . .
C35 C -0.0692(3) 0.5780(3) 0.0764(3) 0.0353(12) Uani 1 1 d . . . .
H35 H -0.132527 0.584612 0.092923 0.042 Uiso 1 1 calc R . . .
C36 C -0.0584(4) 0.5775(3) 0.0164(2) 0.0380(13) Uani 1 1 d . . . .
H36 H -0.114647 0.584462 -0.007461 0.046 Uiso 1 1 calc R . . .
C37 C 0.0316(4) 0.5672(3) -0.0098(2) 0.0302(11) Uani 1 1 d . . . .
H37 H 0.037674 0.566278 -0.051052 0.036 Uiso 1 1 calc R . . .
C38 C 0.1137(3) 0.5580(2) 0.02592(17) 0.0216(9) Uani 1 1 d . . . .
C39 C 0.2161(3) 0.5445(2) 0.01394(17) 0.0199(8) Uani 1 1 d . . . .
C40 C 0.2699(4) 0.5369(2) -0.03718(17) 0.0283(10) Uani 1 1 d . . . .
H40 H 0.238133 0.538729 -0.073990 0.034 Uiso 1 1 calc R . . .
C41 C 0.3697(4) 0.5268(3) -0.03390(19) 0.0312(11) Uani 1 1 d . . . .
H41 H 0.406748 0.520170 -0.068632 0.037 Uiso 1 1 calc R . . .
C42 C 0.4172(3) 0.5261(3) 0.02002(19) 0.0267(10) Uani 1 1 d . . . .
H42 H 0.486377 0.520193 0.021231 0.032 Uiso 1 1 calc R . . .
C43 C 0.3658(3) 0.5337(2) 0.07182(18) 0.0200(8) Uani 1 1 d . . . .
H43 H 0.398397 0.533694 0.108411 0.024 Uiso 1 1 calc R . . .
C44 C 0.2648(3) 0.5415(2) 0.06801(16) 0.0153(8) Uani 1 1 d . . . .
C45 C 0.2258(3) 0.3773(2) 0.16513(15) 0.0120(7) Uani 1 1 d . . . .
C46 C 0.1241(3) 0.3790(2) 0.16021(16) 0.0159(8) Uani 1 1 d . . . .
H46 H 0.088024 0.426052 0.167831 0.019 Uiso 1 1 calc R . . .
C47 C 0.0777(3) 0.3095(2) 0.14380(17) 0.0199(8) Uani 1 1 d . . . .
H47 H 0.008473 0.308832 0.139806 0.024 Uiso 1 1 calc R . . .
C48 C 0.1314(3) 0.2401(2) 0.13297(17) 0.0203(8) Uani 1 1 d . . . .
H48 H 0.097662 0.192864 0.122510 0.024 Uiso 1 1 calc R . . .
C49 C 0.2324(3) 0.2391(2) 0.13723(16) 0.0181(8) Uani 1 1 d . . . .
H49 H 0.268457 0.192089 0.129260 0.022 Uiso 1 1 calc R . . .
C50 C 0.2801(3) 0.3089(2) 0.15354(15) 0.0136(7) Uani 1 1 d . . . .
C51 C 0.3825(3) 0.3278(2) 0.16351(15) 0.0128(7) Uani 1 1 d . . . .
C52 C 0.4696(3) 0.2862(2) 0.15661(18) 0.0191(8) Uani 1 1 d . . . .
H52 H 0.468846 0.233149 0.142733 0.023 Uiso 1 1 calc R . . .
C53 C 0.5570(3) 0.3227(2) 0.17007(19) 0.0227(9) Uani 1 1 d . . . .
H53 H 0.616754 0.294573 0.165272 0.027 Uiso 1 1 calc R . . .
C54 C 0.5586(3) 0.4009(2) 0.19075(17) 0.0193(8) Uani 1 1 d . . . .
H54 H 0.619430 0.424516 0.200851 0.023 Uiso 1 1 calc R . . .
C55 C 0.4734(3) 0.4442(2) 0.19674(16) 0.0167(8) Uani 1 1 d . . . .
H55 H 0.474746 0.497683 0.209809 0.020 Uiso 1 1 calc R . . .
C56 C 0.3859(3) 0.4071(2) 0.18306(15) 0.0124(7) Uani 1 1 d . . . .
Cl8 Cl 0.83088(16) 0.52167(15) 0.23445(10) 0.0854(7) Uani 1 1 d D . . .
Cl7A Cl 1.01504(16) 0.49623(12) 0.29310(10) 0.0676(5) Uani 0.91 1 d D P A 1
Cl9A Cl 0.8307(3) 0.4497(5) 0.3471(2) 0.130(2) Uani 0.91 1 d D P A 1
Cl7B Cl 0.9731(15) 0.5053(12) 0.3268(10) 0.067(5) Uiso 0.09 1 d D P A 2
Cl9B Cl 0.800(4) 0.444(6) 0.335(3) 0.130(2) Uani 0.09 1 d D P A 2
C3S C 0.8935(5) 0.4603(4) 0.2829(3) 0.0585(17) Uani 1 1 d D . . .
H3S H 0.898329 0.406592 0.264490 0.070 Uiso 0.91 1 calc R P A 1
H3SA H 0.919059 0.410418 0.264757 0.070 Uiso 0.09 1 calc R P A 2
Cl4 Cl 0.66524(10) 0.52359(8) 0.08759(6) 0.0431(3) Uani 1 1 d . . . .
Cl5 Cl 0.77675(14) 0.38013(10) 0.07733(8) 0.0615(4) Uani 1 1 d . . . .
Cl6A Cl 0.66688(13) 0.44214(17) -0.02221(8) 0.0603(7) Uani 0.878(5) 1 d . P B 1
Cl6B Cl 0.6615(10) 0.3875(13) -0.0069(6) 0.0603(7) Uani 0.122(5) 1 d . P B 2
C2S C 0.6705(5) 0.4298(4) 0.0539(3) 0.0488(14) Uani 1 1 d . . . .
H2S H 0.611967 0.398358 0.066236 0.059 Uiso 1 1 calc R . B 1
Cl1 Cl 0.43568(8) 0.69381(8) 0.20961(5) 0.0333(3) Uani 1 1 d . . . .
Cl2 Cl 0.56230(12) 0.73447(10) 0.11381(6) 0.0508(4) Uani 1 1 d . . . .
Cl3 Cl 0.64206(10) 0.66366(11) 0.21883(7) 0.0545(4) Uani 1 1 d . . . .
C1S C 0.5531(3) 0.7281(3) 0.18940(19) 0.0299(10) Uani 1 1 d . . . .
H1S H 0.563052 0.782184 0.206290 0.036 Uiso 1 1 calc R . . .

loop_
_atom_site_aniso_label
_atom_site_aniso_U_11
_atom_site_aniso_U_22
_atom_site_aniso_U_33
_atom_site_aniso_U_23
_atom_site_aniso_U_13
_atom_site_aniso_U_12
N1 0.0152(15) 0.0157(15) 0.0114(15) -0.0017(12) -0.0028(12) 0.0024(12)
N2 0.033(2) 0.0197(18) 0.0251(18) -0.0053(15) -0.0060(16) 0.0061(15)
N3 0.0143(15) 0.0153(15) 0.0104(14) 0.0010(12) -0.0005(12) 0.0035(12)
N4 0.0146(15) 0.0188(16) 0.0099(14) -0.0020(12) -0.0033(12) 0.0016(12)
N5 0.0100(14) 0.0116(14) 0.0148(15) -0.0016(12) -0.0025(12) 0.0007(12)
N6 0.0201(17) 0.0215(17) 0.0172(16) 0.0049(14) -0.0006(13) 0.0010(14)
C1 0.0086(16) 0.0172(17) 0.0104(16) 0.0006(14) 0.0004(13) -0.0011(13)
C2 0.0117(17) 0.0154(18) 0.0115(17) -0.0034(14) 0.0011(14) -0.0026(14)
C3 0.0104(16) 0.0149(17) 0.0107(17) 0.0022(13) -0.0002(13) 0.0005(13)
C4 0.0110(16) 0.0166(17) 0.0095(16) -0.0024(13) -0.0002(13) -0.0009(14)
C5 0.0078(15) 0.0120(17) 0.0126(17) -0.0009(13) 0.0009(13) -0.0020(13)
C6 0.0082(16) 0.0130(16) 0.0120(16) 0.0005(13) -0.0007(13) 0.0004(14)
C7 0.0148(18) 0.018(2) 0.0133(17) 0.0011(15) -0.0026(14) 0.0027(15)
C8 0.0132(17) 0.0128(17) 0.0107(17) -0.0021(14) 0.0021(14) -0.0032(14)
C9 0.0214(19) 0.0128(17) 0.0110(17) -0.0010(14) -0.0018(15) 0.0036(15)
C10 0.0211(19) 0.0211(19) 0.0131(18) 0.0001(15) -0.0041(15) 0.0033(16)
C11 0.024(2) 0.031(2) 0.019(2) -0.0014(17) 0.0016(17) 0.0090(18)
C12 0.040(3) 0.032(2) 0.0128(19) -0.0061(17) 0.0033(18) 0.007(2)
C13 0.034(2) 0.025(2) 0.0140(19) -0.0040(16) -0.0061(17) 0.0018(18)
C14 0.024(2) 0.0133(18) 0.0125(17) 0.0000(14) -0.0044(15) 0.0007(15)
C15 0.024(2) 0.0138(18) 0.0125(17) 0.0019(14) -0.0047(16) -0.0019(15)
C16 0.026(2) 0.020(2) 0.021(2) 0.0024(16) -0.0104(17) -0.0054(17)
C17 0.020(2) 0.023(2) 0.030(2) 0.0083(17) -0.0107(17) -0.0086(17)
C18 0.0123(18) 0.019(2) 0.031(2) 0.0044(17) -0.0022(16) -0.0003(15)
C19 0.0200(19) 0.0133(18) 0.0195(19) -0.0005(15) -0.0016(16) -0.0018(15)
C20 0.0149(18) 0.0102(17) 0.0168(18) 0.0022(14) -0.0056(15) -0.0026(14)
C21 0.0138(18) 0.0151(18) 0.0159(18) -0.0041(15) -0.0056(14) 0.0040(14)
C22 0.021(2) 0.022(2) 0.0157(19) -0.0031(15) -0.0034(16) 0.0053(16)
C23 0.0176(19) 0.030(2) 0.024(2) -0.0063(18) 0.0017(17) 0.0044(17)
C24 0.017(2) 0.030(2) 0.037(2) -0.004(2) -0.0050(18) 0.0126(17)
C25 0.027(2) 0.027(2) 0.023(2) 0.0000(18) -0.0097(18) 0.0111(18)
C26 0.0203(19) 0.0131(18) 0.0168(19) -0.0012(15) -0.0055(15) 0.0026(15)
C27 0.023(2) 0.0152(18) 0.0173(19) 0.0007(15) -0.0044(16) 0.0007(16)
C28 0.032(2) 0.024(2) 0.019(2) 0.0063(17) -0.0080(18) 0.0010(18)
C29 0.038(3) 0.029(2) 0.017(2) 0.0088(17) -0.0017(19) -0.006(2)
C30 0.024(2) 0.028(2) 0.020(2) 0.0007(17) 0.0050(17) -0.0065(18)
C31 0.0197(19) 0.0183(19) 0.0188(19) 0.0017(15) -0.0017(16) 0.0002(16)
C32 0.0203(19) 0.0144(17) 0.0106(16) 0.0008(14) -0.0023(15) -0.0009(15)
C33 0.0170(18) 0.0126(18) 0.0201(19) -0.0026(15) -0.0072(15) 0.0009(15)
C34 0.0157(19) 0.020(2) 0.030(2) -0.0050(17) -0.0077(17) 0.0018(16)
C35 0.018(2) 0.027(2) 0.061(3) -0.012(2) -0.016(2) 0.0042(18)
C36 0.042(3) 0.024(2) 0.048(3) -0.006(2) -0.033(3) 0.004(2)
C37 0.042(3) 0.017(2) 0.031(2) -0.0021(18) -0.025(2) 0.0016(19)
C38 0.034(2) 0.0112(18) 0.020(2) -0.0002(15) -0.0143(18) 0.0011(17)
C39 0.033(2) 0.0117(18) 0.0146(18) -0.0020(14) -0.0038(17) 0.0000(16)
C40 0.057(3) 0.018(2) 0.0100(19) -0.0001(15) 0.0015(19) -0.004(2)
C41 0.053(3) 0.020(2) 0.021(2) -0.0015(17) 0.018(2) -0.005(2)
C42 0.029(2) 0.024(2) 0.028(2) 0.0021(18) 0.0154(19) 0.0034(18)
C43 0.024(2) 0.0189(19) 0.0168(19) 0.0047(15) 0.0030(16) 0.0024(16)
C44 0.0210(19) 0.0114(17) 0.0134(18) 0.0002(14) 0.0029(15) 0.0009(14)
C45 0.0146(17) 0.0142(17) 0.0071(16) -0.0014(13) -0.0012(14) -0.0023(14)
C46 0.0138(18) 0.0178(19) 0.0161(18) 0.0003(15) -0.0024(14) 0.0029(14)
C47 0.0131(18) 0.026(2) 0.021(2) -0.0002(17) -0.0024(15) -0.0040(16)
C48 0.029(2) 0.0146(18) 0.0177(18) -0.0008(15) -0.0038(16) -0.0088(16)
C49 0.022(2) 0.0160(18) 0.0164(18) -0.0017(15) -0.0016(15) 0.0004(16)
C50 0.0163(18) 0.0144(17) 0.0100(16) 0.0021(14) 0.0009(14) 0.0018(15)
C51 0.0163(18) 0.0127(17) 0.0096(16) 0.0011(13) 0.0000(14) 0.0034(14)
C52 0.021(2) 0.0152(19) 0.0207(19) -0.0008(15) 0.0002(16) 0.0070(15)
C53 0.0161(19) 0.025(2) 0.028(2) 0.0021(17) 0.0023(17) 0.0078(16)
C54 0.0133(18) 0.025(2) 0.0191(19) 0.0002(16) -0.0007(15) -0.0014(16)
C55 0.0185(19) 0.0181(19) 0.0135(18) -0.0003(14) -0.0027(14) -0.0005(15)
C56 0.0139(17) 0.0153(17) 0.0081(16) 0.0012(13) 0.0015(14) 0.0020(14)
Cl8 0.0702(12) 0.1015(16) 0.0844(13) 0.0484(12) -0.0188(11) -0.0178(11)
Cl7A 0.0714(13) 0.0665(12) 0.0650(12) -0.0010(10) -0.0182(11) -0.0052(10)
Cl9A 0.153(4) 0.148(3) 0.090(3) 0.073(3) 0.063(3) 0.079(4)
Cl9B 0.153(4) 0.148(3) 0.090(3) 0.073(3) 0.063(3) 0.079(4)
C3S 0.082(5) 0.036(3) 0.058(4) 0.003(3) 0.003(4) -0.003(3)
Cl4 0.0428(7) 0.0374(7) 0.0490(8) 0.0016(6) 0.0056(6) -0.0099(6)
Cl5 0.0757(11) 0.0493(8) 0.0595(9) 0.0157(7) 0.0079(8) 0.0191(8)
Cl6A 0.0412(9) 0.102(2) 0.0374(9) -0.0126(10) 0.0051(7) 0.0163(11)
Cl6B 0.0412(9) 0.102(2) 0.0374(9) -0.0126(10) 0.0051(7) 0.0163(11)
C2S 0.050(3) 0.051(3) 0.045(3) -0.004(3) 0.016(3) -0.009(3)
Cl1 0.0232(5) 0.0511(7) 0.0255(5) 0.0022(5) 0.0002(4) -0.0107(5)
Cl2 0.0631(9) 0.0645(9) 0.0247(6) -0.0075(6) 0.0141(6) -0.0265(7)
Cl3 0.0287(6) 0.0762(10) 0.0586(9) -0.0089(8) -0.0026(6) 0.0074(7)
C1S 0.026(2) 0.041(3) 0.023(2) -0.008(2) 0.0049(18) -0.013(2)

loop_
_atom_type_symbol
_atom_type_description
_atom_type_scat_dispersion_real
_atom_type_scat_dispersion_imag
_atom_type_scat_source
C C 0.0033 0.0016 'International Tables Vol C Tables 4.2.6.8 and 6.1.1.4'
H H 0.0000 0.0000 'International Tables Vol C Tables 4.2.6.8 and 6.1.1.4'
Cl Cl 0.1484 0.1585 'International Tables Vol C Tables 4.2.6.8 and 6.1.1.4'
N N 0.0061 0.0033 'International Tables Vol C Tables 4.2.6.8 and 6.1.1.4'

loop_
_exptl_crystal_face_index_h
_exptl_crystal_face_index_k
_exptl_crystal_face_index_l
_exptl_crystal_face_perp_dist
-1.00 1.00 0.00 0.0640
1.00 -1.00 0.00 0.1050
2.00 2.00 -1.00 0.0750
0.00 0.00 -1.00 0.1200
-1.00 -1.00 3.00 0.1160
1.00 -1.00 3.00 0.1540
-1.00 -1.00 0.00 0.1330
1.00 1.00 3.00 0.1890
0.00 -1.00 0.00 0.1380

loop_
_geom_angle_atom_site_label_1
_geom_angle_atom_site_label_2
_geom_angle_atom_site_label_3
_geom_angle
C1 N1 C9 126.5(3)
C1 N1 C20 125.0(3)
C9 N1 C20 108.4(3)
C21 N3 C3 124.9(3)
C21 N3 C32 108.3(3)
C32 N3 C3 124.5(3)
C4 N4 C33 124.8(3)
C4 N4 C44 125.4(3)
C44 N4 C33 108.3(3)
C45 N5 C5 126.2(3)
C56 N5 C5 124.6(3)
C56 N5 C45 108.6(3)
N1 C1 C2 121.9(3)
N1 C1 C6 120.5(3)
C2 C1 C6 117.5(3)
C1 C2 C3 121.3(3)
C1 C2 C7 120.9(3)
C3 C2 C7 117.4(3)
C2 C3 N3 118.0(3)
C4 C3 N3 121.5(3)
C4 C3 C2 120.3(3)
N4 C4 C3 121.3(3)
C5 C4 N4 120.3(3)
C5 C4 C3 118.4(3)
C4 C5 N5 121.2(3)
C4 C5 C6 120.7(3)
C6 C5 N5 118.1(3)
C1 C6 C8 120.3(3)
C5 C6 C1 121.5(3)
C5 C6 C8 118.0(3)
N2 C7 C2 177.8(4)
N6 C8 C6 177.2(4)
N1 C9 C14 108.1(3)
C10 C9 N1 130.2(3)
C10 C9 C14 121.5(4)
C9 C10 C11 117.3(4)
C10 C11 C12 121.7(4)
C13 C12 C11 120.9(4)
C12 C13 C14 118.7(4)
C9 C14 C15 107.7(3)
C13 C14 C9 119.8(4)
C13 C14 C15 132.4(4)
C16 C15 C14 133.4(4)
C16 C15 C20 119.1(4)
C20 C15 C14 107.5(3)
C17 C16 C15 119.8(4)
C16 C17 C18 120.2(4)
C19 C18 C17 121.6(4)
C18 C19 C20 117.3(4)
C15 C20 N1 108.3(3)
C19 C20 N1 129.8(3)
C19 C20 C15 121.9(3)
N3 C21 C26 108.6(3)
C22 C21 N3 129.6(3)
C22 C21 C26 121.8(3)
C21 C22 C23 117.5(4)
C24 C23 C22 121.7(4)
C23 C24 C25 120.4(4)
C26 C25 C24 119.0(4)
C21 C26 C27 107.0(3)
C25 C26 C21 119.7(4)
C25 C26 C27 133.2(4)
C28 C27 C26 133.4(4)
C28 C27 C32 119.0(4)
C32 C27 C26 107.6(3)
C27 C28 C29 119.0(4)
C30 C29 C28 120.3(4)
C31 C30 C29 121.8(4)
C30 C31 C32 117.3(4)
C27 C32 N3 108.6(3)
C31 C32 N3 128.7(3)
C31 C32 C27 122.6(4)
C34 C33 N4 128.9(3)
C34 C33 C38 122.6(4)
C38 C33 N4 108.4(3)
C33 C34 C35 117.0(4)
C36 C35 C34 120.8(5)
C37 C36 C35 121.9(4)
C36 C37 C38 118.3(4)
C33 C38 C39 107.6(3)
C37 C38 C33 119.3(4)
C37 C38 C39 133.1(4)
C40 C39 C38 133.5(4)
C40 C39 C44 119.3(4)
C44 C39 C38 107.2(3)
C41 C40 C39 119.3(4)
C40 C41 C42 120.6(4)
C43 C42 C41 121.6(4)
C42 C43 C44 117.2(4)
N4 C44 C39 108.5(3)
C43 C44 N4 129.5(4)
C43 C44 C39 121.9(4)
C46 C45 N5 129.3(3)
C46 C45 C50 122.0(3)
C50 C45 N5 108.6(3)
C47 C46 C45 117.5(3)
C46 C47 C48 121.0(4)
C49 C48 C47 121.2(4)
C48 C49 C50 118.3(4)
C45 C50 C51 107.4(3)
C49 C50 C45 120.0(3)
C49 C50 C51 132.6(3)
C52 C51 C50 134.0(3)
C52 C51 C56 119.1(4)
C56 C51 C50 106.9(3)
C53 C52 C51 119.4(4)
C52 C53 C54 120.6(4)
C55 C54 C53 121.2(4)
C54 C55 C56 117.7(4)
N5 C56 C51 108.4(3)
C55 C56 N5 129.7(3)
C55 C56 C51 121.9(3)
Cl8 C3S Cl7A 109.8(3)
Cl8 C3S Cl9B 100(2)
Cl9A C3S Cl8 111.4(4)
Cl9A C3S Cl7A 112.8(4)
Cl7B C3S Cl8 115.8(8)
Cl7B C3S Cl9B 97(4)
Cl5 C2S Cl4 109.1(3)
Cl5 C2S Cl6A 112.5(3)
Cl6A C2S Cl4 109.2(4)
Cl6B C2S Cl4 142.5(9)
Cl6B C2S Cl5 96.9(7)
Cl2 C1S Cl1 110.3(2)
Cl2 C1S Cl3 111.7(3)
Cl3 C1S Cl1 108.9(3)

loop_
_geom_bond_atom_site_label_1
_geom_bond_atom_site_label_2
_geom_bond_distance
N1 C1 1.400(5)
N1 C9 1.410(5)
N1 C20 1.421(5)
N2 C7 1.146(5)
N3 C3 1.410(5)
N3 C21 1.403(5)
N3 C32 1.410(5)
N4 C4 1.403(5)
N4 C33 1.412(5)
N4 C44 1.404(5)
N5 C5 1.405(5)
N5 C45 1.404(5)
N5 C56 1.402(5)
N6 C8 1.137(5)
C1 C2 1.402(5)
C1 C6 1.403(5)
C2 C3 1.410(5)
C2 C7 1.440(5)
C3 C4 1.407(5)
C4 C5 1.398(5)
C5 C6 1.403(5)
C6 C8 1.442(5)
C9 C10 1.386(6)
C9 C14 1.413(5)
C10 C11 1.386(6)
C11 C12 1.393(6)
C12 C13 1.375(7)
C13 C14 1.393(6)
C14 C15 1.444(6)
C15 C16 1.396(6)
C15 C20 1.404(5)
C16 C17 1.367(6)
C17 C18 1.407(6)
C18 C19 1.381(6)
C19 C20 1.393(6)
C21 C22 1.386(6)
C21 C26 1.408(5)
C22 C23 1.392(6)
C23 C24 1.390(6)
C24 C25 1.393(7)
C25 C26 1.391(6)
C26 C27 1.447(6)
C27 C28 1.389(6)
C27 C32 1.395(5)
C28 C29 1.393(7)
C29 C30 1.388(6)
C30 C31 1.375(6)
C31 C32 1.384(6)
C33 C34 1.384(6)
C33 C38 1.399(6)
C34 C35 1.396(6)
C35 C36 1.386(8)
C36 C37 1.379(8)
C37 C38 1.397(6)
C38 C39 1.442(6)
C39 C40 1.390(6)
C39 C44 1.408(5)
C40 C41 1.376(7)
C41 C42 1.397(7)
C42 C43 1.386(6)
C43 C44 1.389(6)
C45 C46 1.393(5)
C45 C50 1.398(5)
C46 C47 1.384(6)
C47 C48 1.403(6)
C48 C49 1.383(6)
C49 C50 1.396(5)
C50 C51 1.452(5)
C51 C52 1.389(5)
C51 C56 1.410(5)
C52 C53 1.377(6)
C53 C54 1.401(6)
C54 C55 1.380(6)
C55 C56 1.385(5)
Cl8 C3S 1.742(6)
Cl7A C3S 1.783(7)
Cl9A C3S 1.715(7)
Cl7B C3S 1.666(16)
Cl9B C3S 1.77(2)
Cl4 C2S 1.760(6)
Cl5 C2S 1.759(7)
Cl6A C2S 1.760(6)
Cl6B C2S 1.573(15)
Cl1 C1S 1.766(4)
Cl2 C1S 1.742(5)
Cl3 C1S 1.763(5)
